data_4087691
loop_
_publ_author_name
'Kenaree, Amir Rabiee'
'Cuthbert, Tyler J.'
'Barbon, Stephanie M.'
'Boyle, Paul D.'
'Gillies, Elizabeth R.'
'Ragogna, Paul J.'
'Gilroy, Joe B.'

_publ_section_title
;
 Synthesis and Characterization of a Family of Air-Stable Ferrocene- and
 Ruthenocene-Containing Primary, Secondary, and Tertiary Phosphines
;
_journal_issue 17
_journal_name_full Organometallics
_journal_page_first 4272
_journal_paper_doi 10.1021/acs.organomet.5b00496
_journal_volume 34
_journal_year 2015
_chemical_formula_sum 'C36 H39 Fe P Ru2'
_chemical_formula_weight 760.63
_space_group_crystal_system triclinic
_space_group_IT_number 2
_space_group_name_Hall '-P 1'
_space_group_name_H-M_alt 'P -1'
_atom_sites_solution_hydrogens geom
_atom_sites_solution_primary dual
_atom_sites_solution_secondary difmap
_audit_creation_method SHELXL-2014/7
_cell_angle_alpha 84.99(2)
_cell_angle_beta 84.428(15)
_cell_angle_gamma 74.283(10)
_cell_formula_units_Z 2
_cell_length_a 11.188(2)
_cell_length_b 11.744(4)
_cell_length_c 11.936(4)
_cell_measurement_reflns_used 9420
_cell_measurement_temperature 110
_cell_measurement_theta_max 39.83
_cell_measurement_theta_min 3.43
_cell_volume 1499.5(8)
_computing_cell_refinement SAINT
_computing_data_collection Apex2
_computing_data_reduction SAINT
_computing_molecular_graphics NRCVAX
_computing_publication_material cif2tables.py
_computing_structure_refinement SHELXL-2014
_computing_structure_solution SHELXT
_diffrn_ambient_temperature 110
_diffrn_detector 'CCD plate'
_diffrn_detector_type 'Bruker Apex2'
_diffrn_measured_fraction_theta_full 0.990
_diffrn_measured_fraction_theta_max 0.983
_diffrn_measurement_device '\k-geometry diffractometer'
_diffrn_measurement_device_type 'Bruker Kappa Axis Apex2'
_diffrn_measurement_method 'phi and omega scans'
_diffrn_radiation_type MoK\a
_diffrn_radiation_wavelength 0.71073
_diffrn_reflns_av_R_equivalents 0.0528
_diffrn_reflns_av_unetI/netI 0.0768
_diffrn_reflns_Laue_measured_fraction_full 0.990
_diffrn_reflns_Laue_measured_fraction_max 0.983
_diffrn_reflns_limit_h_max 21
_diffrn_reflns_limit_h_min -21
_diffrn_reflns_limit_k_max 22
_diffrn_reflns_limit_k_min -22
_diffrn_reflns_limit_l_max 23
_diffrn_reflns_limit_l_min -23
_diffrn_reflns_number 48657
_diffrn_reflns_point_group_measured_fraction_full 0.990
_diffrn_reflns_point_group_measured_fraction_max 0.983
_diffrn_reflns_theta_full 25.242
_diffrn_reflns_theta_max 43.703
_diffrn_reflns_theta_min 2.665
_diffrn_source 'sealed tube'
_exptl_absorpt_coefficient_mu 1.550
_exptl_absorpt_correction_T_max 0.7486
_exptl_absorpt_correction_T_min 0.6241
_exptl_absorpt_correction_type multi-scan
_exptl_absorpt_process_details SADABS
_exptl_crystal_colour yellow
_exptl_crystal_density_diffrn 1.685
_exptl_crystal_description Prism
_exptl_crystal_F_000 768
_exptl_crystal_size_max 0.267
_exptl_crystal_size_mid 0.195
_exptl_crystal_size_min 0.075
_refine_diff_density_max 1.448
_refine_diff_density_min -1.213
_refine_diff_density_rms 0.150
_refine_ls_extinction_method none
_refine_ls_goodness_of_fit_ref 0.990
_refine_ls_hydrogen_treatment constr
_refine_ls_matrix_type full
_refine_ls_number_parameters 364
_refine_ls_number_reflns 22682
_refine_ls_number_restraints 1
_refine_ls_restrained_S_all 0.990
_refine_ls_R_factor_all 0.0789
_refine_ls_R_factor_gt 0.0452
_refine_ls_shift/su_max 0.002
_refine_ls_shift/su_mean 0.000
_refine_ls_structure_factor_coef Fsqd
_refine_ls_weighting_details 'w=1/[\s^2^(Fo^2^)+(0.0250P)^2^] where P=(Fo^2^+2Fc^2^)/3'
_refine_ls_weighting_scheme calc
_refine_ls_wR_factor_gt 0.0806
_refine_ls_wR_factor_ref 0.0912
_reflns_Friedel_coverage 0.000
_reflns_number_gt 15219
_reflns_number_total 22682
_reflns_threshold_expression 'I > 2\s(I)'
_cod_data_source_file om5b00496_si_007.cif
_cod_data_source_block 12
_cod_original_cell_volume 1499.4(8)
_cod_database_code 4087691
_shelx_shelxl_version_number 2014/7
_shelx_space_group_comment
;
The symmetry employed for this shelxl refinement is uniquely defined
by the following loop, which should always be used as a source of
symmetry information in preference to the above space-group names.
They are only intended as comments.
;
_shelx_estimated_absorpt_t_min 0.682
_shelx_estimated_absorpt_t_max 0.893

loop_
_space_group_symop_operation_xyz
'x, y, z'
'-x, -y, -z'

loop_
_atom_site_label
_atom_site_type_symbol
_atom_site_fract_x
_atom_site_fract_y
_atom_site_fract_z
_atom_site_U_iso_or_equiv
_atom_site_adp_type
_atom_site_occupancy
_atom_site_site_symmetry_order
_atom_site_calc_flag
_atom_site_refinement_flags_posn
_atom_site_refinement_flags_adp
_atom_site_refinement_flags_occupancy
_atom_site_disorder_assembly
_atom_site_disorder_group
Ru1 Ru 0.35920(2) 0.82992(2) 0.77768(2) 0.01424(4) Uani 0.7611(15) 1 d . . P A 1
Fe1 Fe 0.35920(2) 0.82992(2) 0.77768(2) 0.01424(4) Uani 0.2389(15) 1 d . . P A 2
Ru2 Ru 0.80128(2) 0.68342(2) -0.08405(2) 0.01538(4) Uani 0.7293(15) 1 d . . P B 3
Fe2 Fe 0.80128(2) 0.68342(2) -0.08405(2) 0.01538(4) Uani 0.2707(15) 1 d . . P B 4
Ru3 Ru 0.91612(2) 0.18235(2) 0.64469(2) 0.01419(5) Uani 0.5083(15) 1 d . . P C 5
Fe3 Fe 0.91612(2) 0.18235(2) 0.64469(2) 0.01419(5) Uani 0.4917(15) 1 d . . P C 6
P1 P 0.59110(4) 0.60899(3) 0.39600(3) 0.01430(7) Uani 1 1 d . . . . .
C1 C 0.2340(2) 0.7181(2) 0.80558(18) 0.0318(4) Uani 1 1 d . . . . .
H1 H 0.1717 0.7181 0.7570 0.038 Uiso 1 1 calc R U . A 1
C2 C 0.21843(19) 0.7894(2) 0.89856(18) 0.0300(4) Uani 1 1 d . . . . .
H2 H 0.1442 0.8459 0.9230 0.036 Uiso 1 1 calc R U . A 1
C3 C 0.33365(19) 0.76129(19) 0.94856(16) 0.0268(4) Uani 1 1 d . . . . .
H3 H 0.3497 0.7956 1.0128 0.032 Uiso 1 1 calc R U . A 1
C4 C 0.42072(19) 0.67365(18) 0.88677(17) 0.0277(4) Uani 1 1 d . . . . .
H4 H 0.5051 0.6391 0.9021 0.033 Uiso 1 1 calc R U . A 1
C5 C 0.3594(2) 0.64647(18) 0.79752(18) 0.0327(5) Uani 1 1 d . . . . .
H5 H 0.3954 0.5907 0.7426 0.039 Uiso 1 1 calc R U . A 1
C6 C 0.31008(16) 0.96194(14) 0.64097(15) 0.0191(3) Uani 1 1 d . . . . .
H6 H 0.2380 0.9742 0.6007 0.023 Uiso 1 1 calc R U . A 1
C7 C 0.31749(17) 1.01775(14) 0.74075(16) 0.0213(3) Uani 1 1 d . . . . .
H7 H 0.2512 1.0735 0.7783 0.026 Uiso 1 1 calc R U . A 1
C8 C 0.44115(18) 0.97543(14) 0.77407(15) 0.0210(3) Uani 1 1 d . . . . .
H8 H 0.4720 0.9978 0.8378 0.025 Uiso 1 1 calc R U . A 1
C9 C 0.51120(16) 0.89303(14) 0.69460(14) 0.0178(3) Uani 1 1 d . . . . .
H9 H 0.5967 0.8514 0.6964 0.021 Uiso 1 1 calc R U . A 1
C10 C 0.43005(16) 0.88431(13) 0.61202(14) 0.0169(3) Uani 1 1 d . . . . .
C11 C 0.46376(17) 0.81696(14) 0.50640(14) 0.0184(3) Uani 1 1 d . . . . .
H11A H 0.4886 0.8695 0.4443 0.022 Uiso 1 1 calc R U . . .
H11B H 0.3888 0.7968 0.4855 0.022 Uiso 1 1 calc R U . . .
C12 C 0.56859(16) 0.70337(14) 0.51695(13) 0.0170(3) Uani 1 1 d . . . . .
H12A H 0.5507 0.6570 0.5868 0.020 Uiso 1 1 calc R U . . .
H12B H 0.6472 0.7245 0.5244 0.020 Uiso 1 1 calc R U . . .
C13 C 0.89189(19) 0.49852(18) -0.09818(18) 0.0285(4) Uani 1 1 d . . . . .
H13 H 0.9287 0.4467 -0.0379 0.034 Uiso 1 1 calc R U . B 3
C14 C 0.9524(2) 0.5667(2) -0.1766(2) 0.0372(5) Uani 1 1 d . . . . .
H14 H 1.0368 0.5690 -0.1780 0.045 Uiso 1 1 calc R U . B 3
C15 C 0.8632(3) 0.6315(2) -0.25328(18) 0.0382(5) Uani 1 1 d . . . . .
H15 H 0.8784 0.6837 -0.3151 0.046 Uiso 1 1 calc R U . B 3
C16 C 0.7477(2) 0.60385(18) -0.22044(18) 0.0312(4) Uani 1 1 d . . . . .
H16 H 0.6719 0.6349 -0.2557 0.037 Uiso 1 1 calc R U . B 3
C17 C 0.76679(19) 0.52165(17) -0.12578(18) 0.0262(4) Uani 1 1 d . . . . .
H17 H 0.7055 0.4874 -0.0869 0.031 Uiso 1 1 calc R U . B 3
C18 C 0.83761(16) 0.74568(15) 0.06929(14) 0.0195(3) Uani 1 1 d . . . . .
H18 H 0.9022 0.7045 0.1156 0.023 Uiso 1 1 calc R U . B 3
C19 C 0.84820(18) 0.83100(17) -0.02120(16) 0.0231(3) Uani 1 1 d . . . . .
H19 H 0.9208 0.8561 -0.0460 0.028 Uiso 1 1 calc R U . B 3
C20 C 0.73009(18) 0.87200(16) -0.06780(16) 0.0225(3) Uani 1 1 d . . . . .
H20 H 0.7101 0.9293 -0.1291 0.027 Uiso 1 1 calc R U . B 3
C21 C 0.64744(16) 0.81142(14) -0.00586(14) 0.0183(3) Uani 1 1 d . . . . .
H21 H 0.5626 0.8219 -0.0187 0.022 Uiso 1 1 calc R U . B 3
C22 C 0.71393(15) 0.73247(14) 0.07870(13) 0.0160(3) Uani 1 1 d . . . . .
C23 C 0.66350(18) 0.65399(14) 0.16614(14) 0.0196(3) Uani 1 1 d . . . . .
H23A H 0.7253 0.5760 0.1740 0.024 Uiso 1 1 calc R U . . .
H23B H 0.5867 0.6409 0.1412 0.024 Uiso 1 1 calc R U . . .
C24 C 0.63427(16) 0.70939(14) 0.28094(13) 0.0169(3) Uani 1 1 d . . . . .
H24A H 0.5650 0.7823 0.2747 0.020 Uiso 1 1 calc R U . . .
H24B H 0.7082 0.7325 0.3003 0.020 Uiso 1 1 calc R U . . .
C25 C 0.8530(2) 0.20357(19) 0.81535(16) 0.0296(4) Uani 1 1 d . . . . .
H25 H 0.8517 0.2707 0.8549 0.036 Uiso 1 1 calc R U . C 5
C26 C 0.9536(2) 0.09874(18) 0.80705(15) 0.0261(4) Uani 1 1 d . . . . .
H26 H 1.0307 0.0836 0.8402 0.031 Uiso 1 1 calc R U . C 5
C27 C 0.91729(19) 0.02134(17) 0.74004(15) 0.0245(3) Uani 1 1 d . . . . .
H27 H 0.9662 -0.0549 0.7203 0.029 Uiso 1 1 calc R U . C 5
C28 C 0.7952(2) 0.07758(19) 0.70768(17) 0.0280(4) Uani 1 1 d . . . . .
H28 H 0.7485 0.0453 0.6626 0.034 Uiso 1 1 calc R U . C 5
C29 C 0.7549(2) 0.1903(2) 0.75423(17) 0.0307(4) Uani 1 1 d . . . . .
H29 H 0.6768 0.2466 0.7461 0.037 Uiso 1 1 calc R U . C 5
C30 C 0.97264(16) 0.33482(15) 0.58103(15) 0.0199(3) Uani 1 1 d . . . . .
H30 H 0.9738 0.3989 0.6239 0.024 Uiso 1 1 calc R U . C 5
C31 C 1.07332(17) 0.23082(16) 0.56424(16) 0.0219(3) Uani 1 1 d . . . . .
H31 H 1.1526 0.2138 0.5937 0.026 Uiso 1 1 calc R U . C 5
C32 C 1.03268(17) 0.15722(15) 0.49494(15) 0.0214(3) Uani 1 1 d . . . . .
H32 H 1.0801 0.0823 0.4705 0.026 Uiso 1 1 calc R U . C 5
C33 C 0.90823(16) 0.21631(15) 0.46911(14) 0.0187(3) Uani 1 1 d . . . . .
H33 H 0.8588 0.1875 0.4239 0.022 Uiso 1 1 calc R U . C 5
C34 C 0.87045(15) 0.32618(14) 0.52270(14) 0.0171(3) Uani 1 1 d . . . . .
C35 C 0.74702(16) 0.41676(15) 0.51580(15) 0.0211(3) Uani 1 1 d . . . . .
H35A H 0.7241 0.4555 0.5881 0.025 Uiso 1 1 calc R U . . .
H35B H 0.6825 0.3762 0.5047 0.025 Uiso 1 1 calc R U . . .
C36 C 0.74848(15) 0.51154(14) 0.41969(14) 0.0166(3) Uani 1 1 d . . . . .
H36A H 0.7847 0.4723 0.3494 0.020 Uiso 1 1 calc R U . . .
H36B H 0.8027 0.5607 0.4372 0.020 Uiso 1 1 calc R U . . .

loop_
_atom_site_aniso_label
_atom_site_aniso_U_11
_atom_site_aniso_U_22
_atom_site_aniso_U_33
_atom_site_aniso_U_23
_atom_site_aniso_U_13
_atom_site_aniso_U_12
Ru1 0.01741(7) 0.01202(6) 0.01330(6) -0.00163(4) -0.00018(4) -0.00401(4)
Fe1 0.01741(7) 0.01202(6) 0.01330(6) -0.00163(4) -0.00018(4) -0.00401(4)
Ru2 0.01730(7) 0.01625(7) 0.01172(6) -0.00238(4) -0.00045(4) -0.00273(5)
Fe2 0.01730(7) 0.01625(7) 0.01172(6) -0.00238(4) -0.00045(4) -0.00273(5)
Ru3 0.01751(8) 0.01342(7) 0.01120(7) 0.00063(5) -0.00132(5) -0.00368(5)
Fe3 0.01751(8) 0.01342(7) 0.01120(7) 0.00063(5) -0.00132(5) -0.00368(5)
P1 0.01600(17) 0.01194(16) 0.01361(16) -0.00023(12) -0.00003(13) -0.00197(12)
C1 0.0378(11) 0.0424(12) 0.0235(9) 0.0050(8) -0.0089(8) -0.0246(9)
C2 0.0224(8) 0.0395(11) 0.0275(9) 0.0006(8) 0.0024(7) -0.0094(7)
C3 0.0273(9) 0.0368(10) 0.0173(7) -0.0020(7) 0.0007(6) -0.0110(7)
C4 0.0262(9) 0.0264(9) 0.0275(9) 0.0054(7) -0.0008(7) -0.0044(7)
C5 0.0503(13) 0.0229(9) 0.0277(10) -0.0038(7) 0.0059(9) -0.0168(8)
C6 0.0217(7) 0.0133(6) 0.0213(7) -0.0016(5) -0.0046(6) -0.0016(5)
C7 0.0260(8) 0.0112(6) 0.0248(8) -0.0057(5) -0.0010(6) -0.0006(5)
C8 0.0292(8) 0.0132(6) 0.0218(7) -0.0050(5) -0.0028(6) -0.0061(6)
C9 0.0190(7) 0.0126(6) 0.0215(7) -0.0018(5) -0.0020(5) -0.0033(5)
C10 0.0217(7) 0.0119(6) 0.0164(6) -0.0007(5) -0.0033(5) -0.0029(5)
C11 0.0251(8) 0.0133(6) 0.0146(6) -0.0010(5) -0.0030(5) -0.0008(5)
C12 0.0205(7) 0.0148(6) 0.0139(6) -0.0012(5) -0.0014(5) -0.0013(5)
C13 0.0271(9) 0.0242(9) 0.0294(9) -0.0050(7) -0.0060(7) 0.0037(7)
C14 0.0277(10) 0.0420(12) 0.0415(12) -0.0188(10) 0.0092(9) -0.0078(9)
C15 0.0608(16) 0.0345(11) 0.0189(9) -0.0057(8) 0.0078(9) -0.0145(10)
C16 0.0419(12) 0.0250(9) 0.0248(9) -0.0054(7) -0.0115(8) -0.0013(8)
C17 0.0279(9) 0.0193(8) 0.0302(9) -0.0035(7) -0.0049(7) -0.0026(6)
C18 0.0175(7) 0.0218(7) 0.0188(7) -0.0038(6) -0.0021(5) -0.0035(5)
C19 0.0218(8) 0.0278(8) 0.0230(8) -0.0027(6) 0.0010(6) -0.0131(6)
C20 0.0270(8) 0.0190(7) 0.0215(8) 0.0038(6) -0.0012(6) -0.0077(6)
C21 0.0182(7) 0.0158(6) 0.0197(7) 0.0003(5) -0.0008(5) -0.0029(5)
C22 0.0200(7) 0.0145(6) 0.0130(6) -0.0005(5) -0.0011(5) -0.0039(5)
C23 0.0294(8) 0.0148(6) 0.0150(6) -0.0013(5) 0.0015(6) -0.0073(6)
C24 0.0233(7) 0.0132(6) 0.0140(6) 0.0002(5) -0.0008(5) -0.0051(5)
C25 0.0385(11) 0.0296(10) 0.0198(8) -0.0078(7) 0.0064(7) -0.0086(8)
C26 0.0318(10) 0.0334(10) 0.0149(7) -0.0022(6) -0.0026(6) -0.0110(7)
C27 0.0328(10) 0.0222(8) 0.0186(7) 0.0012(6) -0.0017(7) -0.0081(7)
C28 0.0323(10) 0.0344(10) 0.0223(8) 0.0026(7) -0.0035(7) -0.0178(8)
C29 0.0242(9) 0.0365(11) 0.0257(9) 0.0000(8) 0.0091(7) -0.0031(7)
C30 0.0207(7) 0.0158(7) 0.0235(8) -0.0013(5) -0.0048(6) -0.0043(5)
C31 0.0179(7) 0.0212(7) 0.0260(8) -0.0017(6) -0.0065(6) -0.0023(5)
C32 0.0232(8) 0.0177(7) 0.0206(7) -0.0037(6) -0.0051(6) 0.0014(5)
C33 0.0208(7) 0.0171(7) 0.0180(7) -0.0005(5) -0.0058(5) -0.0035(5)
C34 0.0164(6) 0.0154(6) 0.0174(7) 0.0018(5) -0.0022(5) -0.0016(5)
C35 0.0169(7) 0.0186(7) 0.0235(8) 0.0049(6) 0.0004(6) 0.0000(5)
C36 0.0151(6) 0.0140(6) 0.0189(7) 0.0008(5) 0.0009(5) -0.0021(5)

loop_
_atom_type_symbol
_atom_type_description
_atom_type_scat_dispersion_real
_atom_type_scat_dispersion_imag
_atom_type_scat_source
C C 0.0033 0.0016 'International Tables Vol C Tables 4.2.6.8 and 6.1.1.4'
H H 0.0000 0.0000 'International Tables Vol C Tables 4.2.6.8 and 6.1.1.4'
P P 0.1023 0.0942 'International Tables Vol C Tables 4.2.6.8 and 6.1.1.4'
Fe Fe 0.3463 0.8444 'International Tables Vol C Tables 4.2.6.8 and 6.1.1.4'
Ru Ru -1.2594 0.8363 'International Tables Vol C Tables 4.2.6.8 and 6.1.1.4'

loop_
_geom_angle_atom_site_label_1
_geom_angle_atom_site_label_2
_geom_angle_atom_site_label_3
_geom_angle
C7 Ru1 C8 38.73(7)
C7 Ru1 C5 166.24(9)
C8 Ru1 C5 154.76(9)
C7 Ru1 C4 152.15(8)
C8 Ru1 C4 121.21(8)
C5 Ru1 C4 38.74(9)
C7 Ru1 C3 119.53(8)
C8 Ru1 C3 109.93(8)
C5 Ru1 C3 64.59(8)
C4 Ru1 C3 38.46(8)
C7 Ru1 C1 129.02(9)
C8 Ru1 C1 163.85(8)
C5 Ru1 C1 38.75(10)
C4 Ru1 C1 64.70(9)
C3 Ru1 C1 64.33(8)
C7 Ru1 C2 109.41(8)
C8 Ru1 C2 127.59(8)
C5 Ru1 C2 64.83(9)
C4 Ru1 C2 64.71(8)
C3 Ru1 C2 38.51(8)
C1 Ru1 C2 38.46(9)
C7 Ru1 C6 38.83(7)
C8 Ru1 C6 64.95(7)
C5 Ru1 C6 131.79(8)
C4 Ru1 C6 168.21(7)
C3 Ru1 C6 152.20(7)
C1 Ru1 C6 112.41(8)
C2 Ru1 C6 120.91(8)
C7 Ru1 C9 64.99(7)
C8 Ru1 C9 38.95(6)
C5 Ru1 C9 123.87(8)
C4 Ru1 C9 112.82(7)
C3 Ru1 C9 129.84(7)
C1 Ru1 C9 156.26(8)
C2 Ru1 C9 164.44(8)
C6 Ru1 C9 64.77(7)
C7 Ru1 C10 65.11(7)
C8 Ru1 C10 65.14(7)
C5 Ru1 C10 114.14(7)
C4 Ru1 C10 132.10(7)
C3 Ru1 C10 166.78(7)
C1 Ru1 C10 123.79(7)
C2 Ru1 C10 154.33(7)
C6 Ru1 C10 38.74(6)
C9 Ru1 C10 38.66(6)
C7 Fe1 C8 38.73(7)
C7 Fe1 C5 166.24(9)
C8 Fe1 C5 154.76(9)
C7 Fe1 C4 152.15(8)
C8 Fe1 C4 121.21(8)
C5 Fe1 C4 38.74(9)
C7 Fe1 C3 119.53(8)
C8 Fe1 C3 109.93(8)
C5 Fe1 C3 64.59(8)
C4 Fe1 C3 38.46(8)
C7 Fe1 C1 129.02(9)
C8 Fe1 C1 163.85(8)
C5 Fe1 C1 38.75(10)
C4 Fe1 C1 64.70(9)
C3 Fe1 C1 64.33(8)
C7 Fe1 C2 109.41(8)
C8 Fe1 C2 127.59(8)
C5 Fe1 C2 64.83(9)
C4 Fe1 C2 64.71(8)
C3 Fe1 C2 38.51(8)
C1 Fe1 C2 38.46(9)
C7 Fe1 C6 38.83(7)
C8 Fe1 C6 64.95(7)
C5 Fe1 C6 131.79(8)
C4 Fe1 C6 168.21(7)
C3 Fe1 C6 152.20(7)
C1 Fe1 C6 112.41(8)
C2 Fe1 C6 120.91(8)
C7 Fe1 C9 64.99(7)
C8 Fe1 C9 38.95(6)
C5 Fe1 C9 123.87(8)
C4 Fe1 C9 112.82(7)
C3 Fe1 C9 129.84(7)
C1 Fe1 C9 156.26(8)
C2 Fe1 C9 164.44(8)
C6 Fe1 C9 64.77(7)
C7 Fe1 C10 65.11(7)
C8 Fe1 C10 65.14(7)
C5 Fe1 C10 114.14(7)
C4 Fe1 C10 132.10(7)
C3 Fe1 C10 166.78(7)
C1 Fe1 C10 123.79(7)
C2 Fe1 C10 154.33(7)
C6 Fe1 C10 38.74(6)
C9 Fe1 C10 38.66(6)
C22 Ru2 C18 38.91(7)
C22 Ru2 C14 146.40(9)
C18 Ru2 C14 118.40(9)
C22 Ru2 C17 110.58(7)
C18 Ru2 C17 133.54(8)
C14 Ru2 C17 64.56(9)
C22 Ru2 C13 115.87(8)
C18 Ru2 C13 111.79(8)
C14 Ru2 C13 38.62(9)
C17 Ru2 C13 38.56(8)
C22 Ru2 C21 38.89(6)
C18 Ru2 C21 64.78(7)
C14 Ru2 C21 174.49(9)
C17 Ru2 C21 117.06(7)
C13 Ru2 C21 145.83(8)
C22 Ru2 C19 65.32(7)
C18 Ru2 C19 38.79(7)
C14 Ru2 C19 114.39(9)
C17 Ru2 C19 171.67(8)
C13 Ru2 C19 135.42(8)
C21 Ru2 C19 64.83(7)
C22 Ru2 C16 133.24(8)
C18 Ru2 C16 170.52(8)
C14 Ru2 C16 65.16(9)
C17 Ru2 C16 38.38(8)
C13 Ru2 C16 64.88(8)
C21 Ru2 C16 112.49(8)
C19 Ru2 C16 149.65(8)
C22 Ru2 C15 171.64(9)
C18 Ru2 C15 149.40(9)
C14 Ru2 C15 38.95(10)
C17 Ru2 C15 64.26(9)
C13 Ru2 C15 64.75(9)
C21 Ru2 C15 136.14(9)
C19 Ru2 C15 120.68(9)
C16 Ru2 C15 38.66(10)
C22 Ru2 C20 65.24(7)
C18 Ru2 C20 64.82(7)
C14 Ru2 C20 137.30(9)
C17 Ru2 C20 147.63(8)
C13 Ru2 C20 173.71(8)
C21 Ru2 C20 38.70(7)
C19 Ru2 C20 38.66(8)
C16 Ru2 C20 119.36(8)
C15 Ru2 C20 115.15(8)
C22 Fe2 C18 38.91(7)
C22 Fe2 C14 146.40(9)
C18 Fe2 C14 118.40(9)
C22 Fe2 C17 110.58(7)
C18 Fe2 C17 133.54(8)
C14 Fe2 C17 64.56(9)
C22 Fe2 C13 115.87(8)
C18 Fe2 C13 111.79(8)
C14 Fe2 C13 38.62(9)
C17 Fe2 C13 38.56(8)
C22 Fe2 C21 38.89(6)
C18 Fe2 C21 64.78(7)
C14 Fe2 C21 174.49(9)
C17 Fe2 C21 117.06(7)
C13 Fe2 C21 145.83(8)
C22 Fe2 C19 65.32(7)
C18 Fe2 C19 38.79(7)
C14 Fe2 C19 114.39(9)
C17 Fe2 C19 171.67(8)
C13 Fe2 C19 135.42(8)
C21 Fe2 C19 64.83(7)
C22 Fe2 C16 133.24(8)
C18 Fe2 C16 170.52(8)
C14 Fe2 C16 65.16(9)
C17 Fe2 C16 38.38(8)
C13 Fe2 C16 64.88(8)
C21 Fe2 C16 112.49(8)
C19 Fe2 C16 149.65(8)
C22 Fe2 C15 171.64(9)
C18 Fe2 C15 149.40(9)
C14 Fe2 C15 38.95(10)
C17 Fe2 C15 64.26(9)
C13 Fe2 C15 64.75(9)
C21 Fe2 C15 136.14(9)
C19 Fe2 C15 120.68(9)
C16 Fe2 C15 38.66(10)
C22 Fe2 C20 65.24(7)
C18 Fe2 C20 64.82(7)
C14 Fe2 C20 137.30(9)
C17 Fe2 C20 147.63(8)
C13 Fe2 C20 173.71(8)
C21 Fe2 C20 38.70(7)
C19 Fe2 C20 38.66(8)
C16 Fe2 C20 119.36(8)
C15 Fe2 C20 115.15(8)
C32 Ru3 C25 161.99(8)
C32 Ru3 C33 39.68(7)
C25 Ru3 C33 155.79(8)
C32 Ru3 C29 158.11(8)
C25 Ru3 C29 39.52(9)
C33 Ru3 C29 122.08(8)
C32 Ru3 C28 125.41(8)
C25 Ru3 C28 66.02(8)
C33 Ru3 C28 110.34(8)
C29 Ru3 C28 39.40(9)
C32 Ru3 C31 39.73(7)
C25 Ru3 C31 125.09(8)
C33 Ru3 C31 66.48(7)
C29 Ru3 C31 159.15(8)
C28 Ru3 C31 160.56(8)
C32 Ru3 C30 66.50(7)
C25 Ru3 C30 107.94(8)
C33 Ru3 C30 66.13(7)
C29 Ru3 C30 122.81(8)
C28 Ru3 C30 158.61(8)
C31 Ru3 C30 39.66(7)
C32 Ru3 C34 66.78(7)
C25 Ru3 C34 120.71(8)
C33 Ru3 C34 39.64(6)
C29 Ru3 C34 106.82(8)
C28 Ru3 C34 124.18(8)
C31 Ru3 C34 66.64(7)
C30 Ru3 C34 39.38(7)
C32 Ru3 C27 112.75(7)
C25 Ru3 C27 65.98(8)
C33 Ru3 C27 127.62(7)
C29 Ru3 C27 66.12(8)
C28 Ru3 C27 39.29(8)
C31 Ru3 C27 126.14(8)
C30 Ru3 C27 159.35(7)
C34 Ru3 C27 161.05(7)
C32 Ru3 C26 127.81(8)
C25 Ru3 C26 39.54(8)
C33 Ru3 C26 163.32(7)
C29 Ru3 C26 66.36(9)
C28 Ru3 C26 65.99(8)
C31 Ru3 C26 111.14(8)
C30 Ru3 C26 123.51(8)
C34 Ru3 C26 156.31(7)
C27 Ru3 C26 39.20(8)
C32 Fe3 C25 161.99(8)
C32 Fe3 C33 39.68(7)
C25 Fe3 C33 155.79(8)
C32 Fe3 C29 158.11(8)
C25 Fe3 C29 39.52(9)
C33 Fe3 C29 122.08(8)
C32 Fe3 C28 125.41(8)
C25 Fe3 C28 66.02(8)
C33 Fe3 C28 110.34(8)
C29 Fe3 C28 39.40(9)
C32 Fe3 C31 39.73(7)
C25 Fe3 C31 125.09(8)
C33 Fe3 C31 66.48(7)
C29 Fe3 C31 159.15(8)
C28 Fe3 C31 160.56(8)
C32 Fe3 C30 66.50(7)
C25 Fe3 C30 107.94(8)
C33 Fe3 C30 66.13(7)
C29 Fe3 C30 122.81(8)
C28 Fe3 C30 158.61(8)
C31 Fe3 C30 39.66(7)
C32 Fe3 C34 66.78(7)
C25 Fe3 C34 120.71(8)
C33 Fe3 C34 39.64(6)
C29 Fe3 C34 106.82(8)
C28 Fe3 C34 124.18(8)
C31 Fe3 C34 66.64(7)
C30 Fe3 C34 39.38(7)
C32 Fe3 C27 112.75(7)
C25 Fe3 C27 65.98(8)
C33 Fe3 C27 127.62(7)
C29 Fe3 C27 66.12(8)
C28 Fe3 C27 39.29(8)
C31 Fe3 C27 126.14(8)
C30 Fe3 C27 159.35(7)
C34 Fe3 C27 161.05(7)
C32 Fe3 C26 127.81(8)
C25 Fe3 C26 39.54(8)
C33 Fe3 C26 163.32(7)
C29 Fe3 C26 66.36(9)
C28 Fe3 C26 65.99(8)
C31 Fe3 C26 111.14(8)
C30 Fe3 C26 123.51(8)
C34 Fe3 C26 156.31(7)
C27 Fe3 C26 39.20(8)
C24 P1 C12 100.37(8)
C24 P1 C36 98.91(8)
C12 P1 C36 99.62(8)
C2 C1 C5 108.30(18)
C2 C1 Fe1 70.85(12)
C5 C1 Fe1 70.47(12)
C2 C1 Ru1 70.85(12)
C5 C1 Ru1 70.47(12)
C2 C1 H1 125.8
C5 C1 H1 125.8
Ru1 C1 H1 124.4
C1 C2 C3 107.63(19)
C1 C2 Fe1 70.69(12)
C3 C2 Fe1 70.60(11)
C1 C2 Ru1 70.69(12)
C3 C2 Ru1 70.60(11)
C1 C2 H2 126.2
C3 C2 H2 126.2
Ru1 C2 H2 124.2
C4 C3 C2 108.63(18)
C4 C3 Ru1 70.72(11)
C2 C3 Ru1 70.90(12)
C4 C3 Fe1 70.72(11)
C2 C3 Fe1 70.90(12)
C4 C3 H3 125.7
C2 C3 H3 125.7
Ru1 C3 H3 124.3
C3 C4 C5 107.84(19)
C3 C4 Fe1 70.82(12)
C5 C4 Fe1 70.60(12)
C3 C4 Ru1 70.82(12)
C5 C4 Ru1 70.60(12)
C3 C4 H4 126.1
C5 C4 H4 126.1
Ru1 C4 H4 124.1
C4 C5 C1 107.59(18)
C4 C5 Ru1 70.66(11)
C1 C5 Ru1 70.77(12)
C4 C5 Fe1 70.66(11)
C1 C5 Fe1 70.77(12)
C4 C5 H5 126.2
C1 C5 H5 126.2
Ru1 C5 H5 124.0
C7 C6 C10 108.29(15)
C7 C6 Fe1 70.16(10)
C10 C6 Fe1 71.12(9)
C7 C6 Ru1 70.16(10)
C10 C6 Ru1 71.12(9)
C7 C6 H6 125.9
C10 C6 H6 125.9
Ru1 C6 H6 124.5
C8 C7 C6 108.12(14)
C8 C7 Ru1 70.64(10)
C6 C7 Ru1 71.01(9)
C8 C7 Fe1 70.64(10)
C6 C7 Fe1 71.01(9)
C8 C7 H7 125.9
C6 C7 H7 125.9
Ru1 C7 H7 124.0
C7 C8 C9 108.02(15)
C7 C8 Fe1 70.63(10)
C9 C8 Fe1 71.05(9)
C7 C8 Ru1 70.63(10)
C9 C8 Ru1 71.05(9)
C7 C8 H8 126.0
C9 C8 H8 126.0
Ru1 C8 H8 124.0
C10 C9 C8 108.15(15)
C10 C9 Ru1 71.05(10)
C8 C9 Ru1 69.99(10)
C10 C9 Fe1 71.05(10)
C8 C9 Fe1 69.99(10)
C10 C9 H9 125.9
C8 C9 H9 125.9
Ru1 C9 H9 124.6
C9 C10 C6 107.42(14)
C9 C10 C11 127.66(15)
C6 C10 C11 124.65(15)
C9 C10 Fe1 70.29(10)
C6 C10 Fe1 70.14(10)
C11 C10 Fe1 129.48(11)
C9 C10 Ru1 70.29(10)
C6 C10 Ru1 70.14(10)
C11 C10 Ru1 129.48(11)
C10 C11 C12 114.41(14)
C10 C11 H11A 108.7
C12 C11 H11A 108.7
C10 C11 H11B 108.7
C12 C11 H11B 108.7
H11A C11 H11B 107.6
C11 C12 P1 113.89(11)
C11 C12 H12A 108.8
P1 C12 H12A 108.8
C11 C12 H12B 108.8
P1 C12 H12B 108.8
H12A C12 H12B 107.7
C17 C13 C14 107.8(2)
C17 C13 Ru2 70.69(11)
C14 C13 Ru2 70.64(12)
C17 C13 Fe2 70.69(11)
C14 C13 Fe2 70.64(12)
C17 C13 H13 126.1
C14 C13 H13 126.1
Ru2 C13 H13 124.2
C13 C14 C15 107.7(2)
C13 C14 Fe2 70.74(12)
C15 C14 Fe2 70.90(13)
C13 C14 Ru2 70.74(12)
C15 C14 Ru2 70.90(13)
C13 C14 H14 126.2
C15 C14 H14 126.2
Ru2 C14 H14 123.8
C16 C15 C14 108.1(2)
C16 C15 Ru2 70.63(11)
C14 C15 Ru2 70.15(12)
C16 C15 Fe2 70.63(11)
C14 C15 Fe2 70.15(12)
C16 C15 H15 126.0
C14 C15 H15 126.0
Ru2 C15 H15 124.8
C17 C16 C15 107.31(19)
C17 C16 Ru2 70.49(12)
C15 C16 Ru2 70.71(12)
C17 C16 Fe2 70.49(12)
C15 C16 Fe2 70.71(12)
C17 C16 H16 126.3
C15 C16 H16 126.3
Ru2 C16 H16 124.1
C16 C17 C13 109.2(2)
C16 C17 Ru2 71.13(12)
C13 C17 Ru2 70.75(12)
C16 C17 Fe2 71.13(12)
C13 C17 Fe2 70.75(12)
C16 C17 H17 125.4
C13 C17 H17 125.4
Ru2 C17 H17 124.3
C22 C18 C19 108.64(15)
C22 C18 Ru2 70.49(9)
C19 C18 Ru2 71.04(10)
C22 C18 Fe2 70.49(9)
C19 C18 Fe2 71.04(10)
C22 C18 H18 125.7
C19 C18 H18 125.7
Ru2 C18 H18 124.4
C18 C19 C20 107.77(15)
C18 C19 Fe2 70.17(10)
C20 C19 Fe2 70.91(10)
C18 C19 Ru2 70.17(10)
C20 C19 Ru2 70.91(10)
C18 C19 H19 126.1
C20 C19 H19 126.1
Ru2 C19 H19 124.4
C19 C20 C21 107.78(16)
C19 C20 Fe2 70.43(11)
C21 C20 Fe2 70.28(10)
C19 C20 Ru2 70.43(11)
C21 C20 Ru2 70.28(10)
C19 C20 H20 126.1
C21 C20 H20 126.1
Ru2 C20 H20 124.8
C20 C21 C22 108.50(16)
C20 C21 Fe2 71.02(10)
C22 C21 Fe2 70.18(9)
C20 C21 Ru2 71.02(10)
C22 C21 Ru2 70.18(9)
C20 C21 H21 125.8
C22 C21 H21 125.8
Ru2 C21 H21 124.6
C18 C22 C21 107.30(14)
C18 C22 C23 125.38(15)
C21 C22 C23 127.24(16)
C18 C22 Ru2 70.61(9)
C21 C22 Ru2 70.93(9)
C23 C22 Ru2 126.10(11)
C18 C22 Fe2 70.61(9)
C21 C22 Fe2 70.93(9)
C23 C22 Fe2 126.10(11)
C22 C23 C24 111.29(13)
C22 C23 H23A 109.4
C24 C23 H23A 109.4
C22 C23 H23B 109.4
C24 C23 H23B 109.4
H23A C23 H23B 108.0
C23 C24 P1 113.28(11)
C23 C24 H24A 108.9
P1 C24 H24A 108.9
C23 C24 H24B 108.9
P1 C24 H24B 108.9
H24A C24 H24B 107.7
C29 C25 C26 108.42(18)
C29 C25 Ru3 70.41(11)
C26 C25 Ru3 70.89(11)
C29 C25 Fe3 70.41(11)
C26 C25 Fe3 70.89(11)
C29 C25 H25 125.8
C26 C25 H25 125.8
Ru3 C25 H25 124.5
C27 C26 C25 107.44(19)
C27 C26 Ru3 70.28(11)
C25 C26 Ru3 69.57(11)
C27 C26 Fe3 70.28(11)
C25 C26 Fe3 69.57(11)
C27 C26 H26 126.3
C25 C26 H26 126.3
Ru3 C26 H26 125.5
C28 C27 C26 108.26(18)
C28 C27 Ru3 70.06(11)
C26 C27 Ru3 70.52(11)
C28 C27 Fe3 70.06(11)
C26 C27 Fe3 70.52(11)
C28 C27 H27 125.9
C26 C27 H27 125.9
Ru3 C27 H27 125.1
C27 C28 C29 108.35(18)
C27 C28 Fe3 70.66(11)
C29 C28 Fe3 70.23(12)
C27 C28 Ru3 70.66(11)
C29 C28 Ru3 70.23(12)
C27 C28 H28 125.8
C29 C28 H28 125.8
Ru3 C28 H28 124.9
C28 C29 C25 107.53(19)
C28 C29 Ru3 70.37(11)
C25 C29 Ru3 70.06(12)
C28 C29 Fe3 70.37(11)
C25 C29 Fe3 70.06(12)
C28 C29 H29 126.2
C25 C29 H29 126.2
Ru3 C29 H29 124.9
C34 C30 C31 108.69(15)
C34 C30 Ru3 70.45(10)
C31 C30 Ru3 70.09(10)
C34 C30 Fe3 70.45(10)
C31 C30 Fe3 70.09(10)
C34 C30 H30 125.7
C31 C30 H30 125.7
Ru3 C30 H30 125.4
C32 C31 C30 107.53(15)
C32 C31 Ru3 69.74(11)
C30 C31 Ru3 70.24(10)
C32 C31 Fe3 69.74(11)
C30 C31 Fe3 70.24(10)
C32 C31 H31 126.2
C30 C31 H31 126.2
Ru3 C31 H31 125.4
C33 C32 C31 107.88(15)
C33 C32 Ru3 70.31(10)
C31 C32 Ru3 70.53(11)
C33 C32 Fe3 70.31(10)
C31 C32 Fe3 70.53(11)
C33 C32 H32 126.1
C31 C32 H32 126.1
Ru3 C32 H32 124.7
C32 C33 C34 108.57(15)
C32 C33 Fe3 70.01(10)
C34 C33 Fe3 70.65(10)
C32 C33 Ru3 70.01(10)
C34 C33 Ru3 70.65(10)
C32 C33 H33 125.7
C34 C33 H33 125.7
Ru3 C33 H33 125.2
C30 C34 C33 107.32(14)
C30 C34 C35 126.56(15)
C33 C34 C35 126.10(16)
C30 C34 Ru3 70.17(10)
C33 C34 Ru3 69.72(10)
C35 C34 Ru3 126.58(12)
C30 C34 Fe3 70.17(10)
C33 C34 Fe3 69.72(10)
C35 C34 Fe3 126.58(12)
C34 C35 C36 112.62(14)
C34 C35 H35A 109.1
C36 C35 H35A 109.1
C34 C35 H35B 109.1
C36 C35 H35B 109.1
H35A C35 H35B 107.8
C35 C36 P1 112.77(11)
C35 C36 H36A 109.0
P1 C36 H36A 109.0
C35 C36 H36B 109.0
P1 C36 H36B 109.0
H36A C36 H36B 107.8

loop_
_geom_bond_atom_site_label_1
_geom_bond_atom_site_label_2
_geom_bond_distance
Ru1 C7 2.1425(18)
Ru1 C8 2.1427(18)
Ru1 C5 2.146(2)
Ru1 C4 2.147(2)
Ru1 C3 2.149(2)
Ru1 C1 2.150(2)
Ru1 C2 2.152(2)
Ru1 C6 2.1538(18)
Ru1 C9 2.1568(18)
Ru1 C10 2.1669(18)
Fe1 C7 2.1425(18)
Fe1 C8 2.1427(18)
Fe1 C5 2.146(2)
Fe1 C4 2.147(2)
Fe1 C3 2.149(2)
Fe1 C1 2.150(2)
Fe1 C2 2.152(2)
Fe1 C6 2.1538(18)
Fe1 C9 2.1568(18)
Fe1 C10 2.1669(18)
Ru2 C22 2.1406(17)
Ru2 C18 2.1422(18)
Ru2 C14 2.146(2)
Ru2 C17 2.146(2)
Ru2 C13 2.147(2)
Ru2 C21 2.1504(17)
Ru2 C19 2.1537(19)
Ru2 C16 2.155(2)
Ru2 C15 2.156(2)
Ru2 C20 2.1601(19)
Fe2 C22 2.1406(17)
Fe2 C18 2.1422(18)
Fe2 C14 2.146(2)
Fe2 C17 2.146(2)
Fe2 C13 2.147(2)
Fe2 C21 2.1504(17)
Fe2 C19 2.1537(19)
Fe2 C16 2.155(2)
Fe2 C15 2.156(2)
Fe2 C20 2.1601(19)
Ru3 C32 2.1008(19)
Ru3 C25 2.103(2)
Ru3 C33 2.1048(18)
Ru3 C29 2.108(2)
Ru3 C28 2.110(2)
Ru3 C31 2.111(2)
Ru3 C30 2.1134(18)
Ru3 C34 2.1171(17)
Ru3 C27 2.118(2)
Ru3 C26 2.121(2)
Fe3 C32 2.1008(19)
Fe3 C25 2.103(2)
Fe3 C33 2.1048(18)
Fe3 C29 2.108(2)
Fe3 C28 2.110(2)
Fe3 C31 2.111(2)
Fe3 C30 2.1134(18)
Fe3 C34 2.1171(17)
Fe3 C27 2.118(2)
Fe3 C26 2.121(2)
P1 C24 1.8457(17)
P1 C12 1.8530(17)
P1 C36 1.8542(17)
C1 C2 1.417(3)
C1 C5 1.426(4)
C1 H1 0.9500
C2 C3 1.418(3)
C2 H2 0.9500
C3 C4 1.415(3)
C3 H3 0.9500
C4 C5 1.424(3)
C4 H4 0.9500
C5 H5 0.9500
C6 C7 1.428(2)
C6 C10 1.433(2)
C6 H6 0.9500
C7 C8 1.421(3)
C7 H7 0.9500
C8 C9 1.434(2)
C8 H8 0.9500
C9 C10 1.431(2)
C9 H9 0.9500
C10 C11 1.509(2)
C11 C12 1.524(2)
C11 H11A 0.9900
C11 H11B 0.9900
C12 H12A 0.9900
C12 H12B 0.9900
C13 C17 1.417(3)
C13 C14 1.420(3)
C13 H13 0.9500
C14 C15 1.434(4)
C14 H14 0.9500
C15 C16 1.427(4)
C15 H15 0.9500
C16 C17 1.414(3)
C16 H16 0.9500
C17 H17 0.9500
C18 C22 1.426(2)
C18 C19 1.427(3)
C18 H18 0.9500
C19 C20 1.428(3)
C19 H19 0.9500
C20 C21 1.428(2)
C20 H20 0.9500
C21 C22 1.428(2)
C21 H21 0.9500
C22 C23 1.502(2)
C23 C24 1.537(2)
C23 H23A 0.9900
C23 H23B 0.9900
C24 H24A 0.9900
C24 H24B 0.9900
C25 C29 1.424(3)
C25 C26 1.429(3)
C25 H25 0.9500
C26 C27 1.422(3)
C26 H26 0.9500
C27 C28 1.421(3)
C27 H27 0.9500
C28 C29 1.422(3)
C28 H28 0.9500
C29 H29 0.9500
C30 C34 1.425(2)
C30 C31 1.433(2)
C30 H30 0.9500
C31 C32 1.431(3)
C31 H31 0.9500
C32 C33 1.427(2)
C32 H32 0.9500
C33 C34 1.431(2)
C33 H33 0.9500
C34 C35 1.502(2)
C35 C36 1.529(2)
C35 H35A 0.9900
C35 H35B 0.9900
C36 H36A 0.9900
C36 H36B 0.9900

loop_
_geom_torsion_atom_site_label_1
_geom_torsion_atom_site_label_2
_geom_torsion_atom_site_label_3
_geom_torsion_atom_site_label_4
_geom_torsion
C5 C1 C2 C3 -0.4(2)
Fe1 C1 C2 C3 -61.27(15)
Ru1 C1 C2 C3 -61.27(15)
C5 C1 C2 Fe1 60.82(15)
C5 C1 C2 Ru1 60.82(15)
C1 C2 C3 C4 0.4(2)
Fe1 C2 C3 C4 -60.95(14)
Ru1 C2 C3 C4 -60.95(14)
C1 C2 C3 Ru1 61.33(14)
C1 C2 C3 Fe1 61.33(14)
C2 C3 C4 C5 -0.2(2)
Ru1 C3 C4 C5 -61.22(14)
Fe1 C3 C4 C5 -61.22(14)
C2 C3 C4 Fe1 61.06(15)
C2 C3 C4 Ru1 61.06(15)
C3 C4 C5 C1 -0.1(2)
Fe1 C4 C5 C1 -61.48(14)
Ru1 C4 C5 C1 -61.48(14)
C3 C4 C5 Ru1 61.36(14)
C3 C4 C5 Fe1 61.36(14)
C2 C1 C5 C4 0.4(2)
Fe1 C1 C5 C4 61.41(14)
Ru1 C1 C5 C4 61.41(14)
C2 C1 C5 Ru1 -61.06(15)
C2 C1 C5 Fe1 -61.06(15)
C10 C6 C7 C8 0.0(2)
Fe1 C6 C7 C8 61.22(13)
Ru1 C6 C7 C8 61.22(13)
C10 C6 C7 Ru1 -61.21(12)
C10 C6 C7 Fe1 -61.21(12)
C6 C7 C8 C9 0.1(2)
Ru1 C7 C8 C9 61.55(12)
Fe1 C7 C8 C9 61.55(12)
C6 C7 C8 Fe1 -61.45(12)
C6 C7 C8 Ru1 -61.45(12)
C7 C8 C9 C10 -0.17(19)
Fe1 C8 C9 C10 61.11(12)
Ru1 C8 C9 C10 61.11(12)
C7 C8 C9 Ru1 -61.28(13)
C7 C8 C9 Fe1 -61.28(13)
C8 C9 C10 C6 0.17(19)
Ru1 C9 C10 C6 60.62(12)
Fe1 C9 C10 C6 60.62(12)
C8 C9 C10 C11 174.35(16)
Ru1 C9 C10 C11 -125.21(17)
Fe1 C9 C10 C11 -125.21(17)
C8 C9 C10 Fe1 -60.44(12)
C8 C9 C10 Ru1 -60.44(12)
C7 C6 C10 C9 -0.11(19)
Fe1 C6 C10 C9 -60.71(11)
Ru1 C6 C10 C9 -60.71(11)
C7 C6 C10 C11 -174.51(15)
Fe1 C6 C10 C11 124.89(16)
Ru1 C6 C10 C11 124.89(16)
C7 C6 C10 Fe1 60.60(12)
C7 C6 C10 Ru1 60.60(12)
C9 C10 C11 C12 33.1(2)
C6 C10 C11 C12 -153.65(16)
Fe1 C10 C11 C12 -61.7(2)
Ru1 C10 C11 C12 -61.7(2)
C10 C11 C12 P1 170.22(12)
C24 P1 C12 C11 62.65(14)
C36 P1 C12 C11 163.65(12)
C17 C13 C14 C15 -0.4(2)
Ru2 C13 C14 C15 -61.63(15)
Fe2 C13 C14 C15 -61.63(15)
C17 C13 C14 Fe2 61.26(14)
C17 C13 C14 Ru2 61.26(14)
C13 C14 C15 C16 0.8(2)
Fe2 C14 C15 C16 -60.75(14)
Ru2 C14 C15 C16 -60.75(14)
C13 C14 C15 Ru2 61.53(14)
C13 C14 C15 Fe2 61.53(14)
C14 C15 C16 C17 -0.9(2)
Ru2 C15 C16 C17 -61.33(14)
Fe2 C15 C16 C17 -61.33(14)
C14 C15 C16 Ru2 60.45(15)
C14 C15 C16 Fe2 60.45(15)
C15 C16 C17 C13 0.7(2)
Ru2 C16 C17 C13 -60.81(14)
Fe2 C16 C17 C13 -60.81(14)
C15 C16 C17 Ru2 61.47(14)
C15 C16 C17 Fe2 61.47(14)
C14 C13 C17 C16 -0.2(2)
Ru2 C13 C17 C16 61.04(14)
Fe2 C13 C17 C16 61.04(14)
C14 C13 C17 Ru2 -61.22(14)
C14 C13 C17 Fe2 -61.22(14)
C22 C18 C19 C20 0.5(2)
Ru2 C18 C19 C20 61.28(13)
Fe2 C18 C19 C20 61.28(13)
C22 C18 C19 Fe2 -60.75(11)
C22 C18 C19 Ru2 -60.75(11)
C18 C19 C20 C21 -0.1(2)
Fe2 C19 C20 C21 60.66(12)
Ru2 C19 C20 C21 60.66(12)
C18 C19 C20 Fe2 -60.80(13)
C18 C19 C20 Ru2 -60.80(13)
C19 C20 C21 C22 -0.3(2)
Fe2 C20 C21 C22 60.46(11)
Ru2 C20 C21 C22 60.46(11)
C19 C20 C21 Fe2 -60.75(13)
C19 C20 C21 Ru2 -60.75(13)
C19 C18 C22 C21 -0.70(18)
Ru2 C18 C22 C21 -61.80(11)
Fe2 C18 C22 C21 -61.80(11)
C19 C18 C22 C23 -177.83(15)
Ru2 C18 C22 C23 121.07(15)
Fe2 C18 C22 C23 121.07(15)
C19 C18 C22 Ru2 61.10(12)
C19 C18 C22 Fe2 61.10(12)
C20 C21 C22 C18 0.61(18)
Fe2 C21 C22 C18 61.59(11)
Ru2 C21 C22 C18 61.59(11)
C20 C21 C22 C23 177.67(15)
Fe2 C21 C22 C23 -121.35(16)
Ru2 C21 C22 C23 -121.35(16)
C20 C21 C22 Ru2 -60.98(12)
C20 C21 C22 Fe2 -60.98(12)
C18 C22 C23 C24 76.6(2)
C21 C22 C23 C24 -99.9(2)
Ru2 C22 C23 C24 167.41(12)
Fe2 C22 C23 C24 167.41(12)
C22 C23 C24 P1 -172.62(12)
C12 P1 C24 C23 178.36(13)
C36 P1 C24 C23 76.78(14)
C29 C25 C26 C27 0.3(2)
Ru3 C25 C26 C27 -60.36(13)
Fe3 C25 C26 C27 -60.36(13)
C29 C25 C26 Ru3 60.70(14)
C29 C25 C26 Fe3 60.70(14)
C25 C26 C27 C28 -0.2(2)
Ru3 C26 C27 C28 -60.16(13)
Fe3 C26 C27 C28 -60.16(13)
C25 C26 C27 Ru3 59.91(14)
C25 C26 C27 Fe3 59.91(14)
C26 C27 C28 C29 0.1(2)
Ru3 C27 C28 C29 -60.39(14)
Fe3 C27 C28 C29 -60.39(14)
C26 C27 C28 Fe3 60.45(14)
C26 C27 C28 Ru3 60.45(14)
C27 C28 C29 C25 0.2(2)
Fe3 C28 C29 C25 -60.50(14)
Ru3 C28 C29 C25 -60.50(14)
C27 C28 C29 Ru3 60.66(14)
C27 C28 C29 Fe3 60.66(14)
C26 C25 C29 C28 -0.3(2)
Ru3 C25 C29 C28 60.70(14)
Fe3 C25 C29 C28 60.70(14)
C26 C25 C29 Ru3 -61.00(14)
C26 C25 C29 Fe3 -61.00(14)
C34 C30 C31 C32 -0.1(2)
Ru3 C30 C31 C32 60.04(13)
Fe3 C30 C31 C32 60.04(13)
C34 C30 C31 Ru3 -60.12(12)
C34 C30 C31 Fe3 -60.12(12)
C30 C31 C32 C33 0.3(2)
Ru3 C31 C32 C33 60.69(13)
Fe3 C31 C32 C33 60.69(13)
C30 C31 C32 Ru3 -60.37(13)
C30 C31 C32 Fe3 -60.37(13)
C31 C32 C33 C34 -0.5(2)
Ru3 C32 C33 C34 60.38(12)
Fe3 C32 C33 C34 60.38(12)
C31 C32 C33 Fe3 -60.83(13)
C31 C32 C33 Ru3 -60.83(13)
C31 C30 C34 C33 -0.2(2)
Ru3 C30 C34 C33 -60.10(12)
Fe3 C30 C34 C33 -60.10(12)
C31 C30 C34 C35 -178.69(16)
Ru3 C30 C34 C35 121.42(17)
Fe3 C30 C34 C35 121.42(17)
C31 C30 C34 Ru3 59.90(13)
C31 C30 C34 Fe3 59.90(13)
C32 C33 C34 C30 0.4(2)
Fe3 C33 C34 C30 60.38(12)
Ru3 C33 C34 C30 60.38(12)
C32 C33 C34 C35 178.90(16)
Fe3 C33 C34 C35 -121.12(17)
Ru3 C33 C34 C35 -121.12(17)
C32 C33 C34 Ru3 -59.98(13)
C32 C33 C34 Fe3 -59.98(13)
C30 C34 C35 C36 86.1(2)
C33 C34 C35 C36 -92.1(2)
Ru3 C34 C35 C36 177.54(12)
Fe3 C34 C35 C36 177.54(12)
C34 C35 C36 P1 170.71(12)
C24 P1 C36 C35 178.26(13)
C12 P1 C36 C35 76.05(14)
